data_2013775
loop_
_publ_author_name
'Sonar, Vijayakumar N.'
'Parkin, Sean'
'Crooks, Peter A.'

_publ_section_title
;
 (<i>Z</i>)-2-(1<i>H</i>-Indol-3-ylmethylene)-1-azabicyclo[2.2.2]octan-3-one
;
_journal_issue 1
_journal_name_full 'Acta Crystallographica Section C'
_journal_page_first o6
_journal_page_last o8
_journal_paper_doi 10.1107/S0108270103026076
_journal_volume 60
_journal_year 2004
_chemical_formula_moiety 'C16 H16 N2 O'
_chemical_formula_sum 'C16 H16 N2 O'
_chemical_formula_weight 252.31
_chemical_name_systematic
;
2-(1H-Indol-3-ylmethylene)-1-aza-bicyclo[2.2.2]octan-3-one
;
_space_group_IT_number 9
_symmetry_cell_setting monoclinic
_symmetry_space_group_name_Hall 'C -2yc'
_symmetry_space_group_name_H-M 'C 1 c 1'
_atom_sites_solution_hydrogens geom
_atom_sites_solution_primary direct
_atom_sites_solution_secondary difmap
_audit_creation_method SHELXL-97
_cell_angle_alpha 90.00
_cell_angle_beta 108.26(3)
_cell_angle_gamma 90.00
_cell_formula_units_Z 8
_cell_length_a 6.1800(12)
_cell_length_b 44.160(9)
_cell_length_c 9.774(2)
_cell_measurement_reflns_used 22075
_cell_measurement_temperature 173.0(10)
_cell_measurement_theta_max 27.48
_cell_measurement_theta_min 1.00
_cell_volume 2533.1(10)
_computing_cell_refinement 'SCALEPACK (Otwinowski & Minor, 1997)'
_computing_data_collection 'COLLECT (Nonius, 1999)'
_computing_data_reduction 'DENZO--SMN (Otwinowski & Minor, 1997)'
_computing_molecular_graphics 'XP in SHELXTL/PC (Sheldrick, 1995)'
_computing_publication_material
;
SHELXL97 (Sheldrick, 1997) and local procedures
;
_computing_structure_refinement 'SHELXL97 (Sheldrick, 1997)'
_computing_structure_solution 'SHELXS97 (Sheldrick, 1997)'
_diffrn_ambient_temperature 173.0(10)
_diffrn_detector_area_resol_mean 18
_diffrn_measured_fraction_theta_full 1.000
_diffrn_measured_fraction_theta_max 1.000
_diffrn_measurement_device_type 'Nonius KappaCCD diffractometer'
_diffrn_measurement_method '\w scans at fixed \c = 55\%'
_diffrn_radiation_monochromator graphite
_diffrn_radiation_source 'fine-focus sealed tube'
_diffrn_radiation_type MoK\a
_diffrn_radiation_wavelength 0.71073
_diffrn_reflns_av_R_equivalents 0.0380
_diffrn_reflns_av_sigmaI/netI 0.0529
_diffrn_reflns_limit_h_max 8
_diffrn_reflns_limit_h_min -8
_diffrn_reflns_limit_k_max 56
_diffrn_reflns_limit_k_min -56
_diffrn_reflns_limit_l_max 12
_diffrn_reflns_limit_l_min -12
_diffrn_reflns_number 28160
_diffrn_reflns_theta_full 27.50
_diffrn_reflns_theta_max 27.50
_diffrn_reflns_theta_min 1.84
_diffrn_standards_decay_% <1
_exptl_absorpt_coefficient_mu 0.084
_exptl_absorpt_correction_T_max 0.9958
_exptl_absorpt_correction_T_min 0.9793
_exptl_absorpt_correction_type multi-scan
_exptl_absorpt_process_details 'Scalepack (Otwinowski & Minor, 1997)'
_exptl_crystal_colour yellow
_exptl_crystal_density_diffrn 1.323
_exptl_crystal_density_method 'not measured'
_exptl_crystal_description 'broken lath'
_exptl_crystal_F_000 1072
_exptl_crystal_size_max 0.25
_exptl_crystal_size_mid 0.14
_exptl_crystal_size_min 0.05
_refine_diff_density_max .209
_refine_diff_density_min -.171
_refine_ls_extinction_coef 0.0035(4)
_refine_ls_extinction_expression Fc^*^=kFc[1+0.001xFc^2^\l^3^/sin(2\q)]^-1/4^
_refine_ls_extinction_method SHELXL97
_refine_ls_goodness_of_fit_ref 1.122
_refine_ls_hydrogen_treatment constr
_refine_ls_matrix_type full
_refine_ls_number_parameters 344
_refine_ls_number_reflns 2906
_refine_ls_number_restraints 2
_refine_ls_restrained_S_all 1.122
_refine_ls_R_factor_all 0.0595
_refine_ls_R_factor_gt 0.0482
_refine_ls_shift/su_max 0.000
_refine_ls_shift/su_mean 0.000
_refine_ls_structure_factor_coef Fsqd
_refine_ls_weighting_details 'calc w=1/[\s^2^(Fo^2^)+(0.0249P)^2^+0.9406P] where P=(Fo^2^+2Fc^2^)/3'
_refine_ls_weighting_scheme calc
_refine_ls_wR_factor_gt 0.0778
_refine_ls_wR_factor_ref 0.0804
_reflns_number_gt 2589
_reflns_number_total 2906
_reflns_threshold_expression I>2\s(I)
_cod_data_source_file fr1450.cif
_cod_data_source_block I
_cod_original_sg_symbol_H-M 'C c'
_cod_database_code 2013775
_cod_database_fobs_code 2013775

loop_
_symmetry_equiv_pos_as_xyz
'x, y, z'
'x, -y, z+1/2'
'x+1/2, y+1/2, z'
'x+1/2, -y+1/2, z+1/2'

loop_
_atom_site_label
_atom_site_fract_x
_atom_site_fract_y
_atom_site_fract_z
_atom_site_U_iso_or_equiv
_atom_site_adp_type
_atom_site_calc_flag
_atom_site_refinement_flags
_atom_site_occupancy
_atom_site_disorder_assembly
_atom_site_disorder_group
_atom_site_type_symbol
N1A 1.0088(3) 0.47368(5) 0.2176(2) 0.0238(5) Uani d . 1 . . N
H1A 1.0967 0.4780 0.1647 0.029 Uiso calc R 1 . . H
C2A 0.8549(4) 0.49267(6) 0.2437(3) 0.0227(6) Uani d . 1 . . C
H2A 0.8256 0.5127 0.2073 0.027 Uiso calc R 1 . . H
C3A 0.7455(4) 0.47877(6) 0.3312(3) 0.0213(5) Uani d . 1 . . C
C4A 0.8415(4) 0.44854(6) 0.3583(3) 0.0213(6) Uani d . 1 . . C
C5A 0.8048(5) 0.42331(6) 0.4333(3) 0.0263(6) Uani d . 1 . . C
H5A 0.6937 0.4240 0.4819 0.032 Uiso calc R 1 . . H
C6A 0.9304(5) 0.39732(6) 0.4369(3) 0.0295(6) Uani d . 1 . . C
H6A 0.9050 0.3801 0.4881 0.035 Uiso calc R 1 . . H
C7A 1.0951(5) 0.39605(6) 0.3657(3) 0.0299(7) Uani d . 1 . . C
H7A 1.1795 0.3779 0.3694 0.036 Uiso calc R 1 . . H
C8A 1.1368(5) 0.42052(6) 0.2908(3) 0.0287(7) Uani d . 1 . . C
H8A 1.2500 0.4197 0.2439 0.034 Uiso calc R 1 . . H
C9A 1.0072(4) 0.44645(6) 0.2863(3) 0.0212(6) Uani d . 1 . . C
C10A 0.5802(4) 0.49145(6) 0.3896(3) 0.0213(6) Uani d . 1 . . C
H10A 0.5215 0.4780 0.4452 0.026 Uiso calc R 1 . . H
C11A 0.4963(4) 0.51992(6) 0.3765(3) 0.0229(6) Uani d . 1 . . C
N12A 0.5588(4) 0.54340(5) 0.2928(2) 0.0266(5) Uani d . 1 . . N
C13A 0.3466(5) 0.55629(6) 0.1910(3) 0.0283(6) Uani d . 1 . . C
H13A 0.2646 0.5403 0.1237 0.034 Uiso calc R 1 . . H
H13B 0.3867 0.5726 0.1337 0.034 Uiso calc R 1 . . H
C14A 0.1880(4) 0.56931(6) 0.2725(3) 0.0262(6) Uani d . 1 . . C
H14A 0.1640 0.5912 0.2527 0.031 Uiso calc R 1 . . H
H14B 0.0380 0.5591 0.2397 0.031 Uiso calc R 1 . . H
C15A 0.3004(4) 0.56405(6) 0.4339(3) 0.0239(6) Uani d . 1 . . C
H15A 0.2004 0.5714 0.4900 0.029 Uiso calc R 1 . . H
C16A 0.5310(5) 0.58051(6) 0.4811(3) 0.0305(7) Uani d . 1 . . C
H16A 0.6082 0.5773 0.5853 0.037 Uiso calc R 1 . . H
H16B 0.5082 0.6025 0.4633 0.037 Uiso calc R 1 . . H
C17A 0.6773(4) 0.56743(6) 0.3927(3) 0.0310(7) Uani d . 1 . . C
H17A 0.7183 0.5840 0.3370 0.037 Uiso calc R 1 . . H
H17B 0.8203 0.5591 0.4596 0.037 Uiso calc R 1 . . H
C18A 0.3453(4) 0.53046(6) 0.4561(3) 0.0230(6) Uani d . 1 . . C
O18A 0.2657(3) 0.51427(4) 0.5318(2) 0.0294(5) Uani d . 1 . . O
N1B -0.1388(4) 0.77477(5) 0.5250(2) 0.0298(5) Uani d . 1 . . N
H1B -0.2827 0.7717 0.4755 0.036 Uiso calc R 1 . . H
C2B 0.0299(5) 0.75371(6) 0.5504(3) 0.0272(6) Uani d . 1 . . C
H2B 0.0097 0.7334 0.5163 0.033 Uiso calc R 1 . . H
C3B 0.2351(4) 0.76607(6) 0.6330(3) 0.0258(6) Uani d . 1 . . C
C4B 0.1858(4) 0.79724(6) 0.6570(3) 0.0256(6) Uani d . 1 . . C
C5B 0.3192(5) 0.82162(6) 0.7272(3) 0.0337(7) Uani d . 1 . . C
H5B 0.4781 0.8192 0.7737 0.040 Uiso calc R 1 . . H
C6B 0.2161(6) 0.84929(7) 0.7280(3) 0.0388(8) Uani d . 1 . . C
H6B 0.3061 0.8661 0.7738 0.047 Uiso calc R 1 . . H
C7B -0.0180(5) 0.85313(7) 0.6627(3) 0.0397(8) Uani d . 1 . . C
H7B -0.0848 0.8723 0.6667 0.048 Uiso calc R 1 . . H
C8B -0.1541(5) 0.82947(6) 0.5924(3) 0.0335(7) Uani d . 1 . . C
H8B -0.3134 0.8320 0.5481 0.040 Uiso calc R 1 . . H
C9B -0.0489(5) 0.80175(6) 0.5890(3) 0.0282(6) Uani d . 1 . . C
C10B 0.4539(4) 0.75192(6) 0.6913(3) 0.0266(6) Uani d . 1 . . C
H10B 0.5715 0.7646 0.7487 0.032 Uiso calc R 1 . . H
C11B 0.5161(5) 0.72328(6) 0.6764(3) 0.0269(6) Uani d . 1 . . C
N12B 0.3649(4) 0.70066(5) 0.5899(3) 0.0313(6) Uani d . 1 . . N
C13B 0.3347(5) 0.67665(7) 0.6879(3) 0.0370(8) Uani d . 1 . . C
H13C 0.2332 0.6607 0.6307 0.044 Uiso calc R 1 . . H
H13D 0.2603 0.6854 0.7551 0.044 Uiso calc R 1 . . H
C14B 0.5646(5) 0.66224(7) 0.7755(3) 0.0364(7) Uani d . 1 . . C
H14C 0.5893 0.6648 0.8799 0.044 Uiso calc R 1 . . H
H14D 0.5634 0.6403 0.7544 0.044 Uiso calc R 1 . . H
C15B 0.7570(5) 0.67793(6) 0.7334(3) 0.0307(7) Uani d . 1 . . C
H15B 0.9093 0.6696 0.7900 0.037 Uiso calc R 1 . . H
C16B 0.7123(5) 0.67355(7) 0.5715(3) 0.0346(7) Uani d . 1 . . C
H16C 0.7144 0.6517 0.5490 0.042 Uiso calc R 1 . . H
H16D 0.8323 0.6838 0.5412 0.042 Uiso calc R 1 . . H
C17B 0.4751(5) 0.68730(7) 0.4899(3) 0.0384(8) Uani d . 1 . . C
H17C 0.4936 0.7031 0.4227 0.046 Uiso calc R 1 . . H
H17D 0.3757 0.6713 0.4322 0.046 Uiso calc R 1 . . H
C18B 0.7440(5) 0.71166(6) 0.7582(3) 0.0282(6) Uani d . 1 . . C
O18B 0.9001(3) 0.72689(5) 0.8357(2) 0.0362(5) Uani d . 1 . . O

loop_
_atom_site_aniso_label
_atom_site_aniso_U_11
_atom_site_aniso_U_22
_atom_site_aniso_U_33
_atom_site_aniso_U_12
_atom_site_aniso_U_13
_atom_site_aniso_U_23
N1A 0.0216(11) 0.0285(12) 0.0246(12) -0.0013(10) 0.0120(10) 0.0009(10)
C2A 0.0223(14) 0.0235(13) 0.0231(15) 0.0000(12) 0.0080(12) 0.0003(12)
C3A 0.0168(12) 0.0236(13) 0.0221(14) -0.0003(11) 0.0042(10) 0.0002(12)
C4A 0.0173(13) 0.0262(14) 0.0178(14) -0.0022(11) 0.0020(11) -0.0023(11)
C5A 0.0237(14) 0.0302(15) 0.0234(15) -0.0036(12) 0.0051(12) -0.0013(12)
C6A 0.0352(16) 0.0230(14) 0.0271(16) -0.0019(12) 0.0050(13) 0.0030(12)
C7A 0.0334(16) 0.0234(14) 0.0300(16) 0.0083(12) 0.0057(13) -0.0012(12)
C8A 0.0249(15) 0.0332(16) 0.0277(16) 0.0034(12) 0.0076(12) -0.0039(13)
C9A 0.0167(13) 0.0249(14) 0.0203(14) -0.0033(11) 0.0032(11) -0.0037(12)
C10A 0.0183(13) 0.0275(14) 0.0180(14) -0.0029(11) 0.0055(11) 0.0039(11)
C11A 0.0185(13) 0.0272(14) 0.0247(14) -0.0003(11) 0.0093(11) 0.0026(12)
N12A 0.0270(12) 0.0263(12) 0.0303(13) 0.0055(10) 0.0144(10) 0.0077(11)
C13A 0.0339(16) 0.0277(14) 0.0257(16) 0.0061(12) 0.0129(13) 0.0053(12)
C14A 0.0240(14) 0.0252(14) 0.0292(15) 0.0029(11) 0.0081(12) 0.0047(12)
C15A 0.0190(13) 0.0312(14) 0.0234(15) 0.0022(11) 0.0093(11) -0.0002(12)
C16A 0.0256(14) 0.0305(15) 0.0332(17) -0.0012(12) 0.0062(13) -0.0020(13)
C17A 0.0215(14) 0.0296(15) 0.0433(18) 0.0002(12) 0.0123(13) 0.0082(14)
C18A 0.0169(14) 0.0298(15) 0.0208(14) -0.0003(11) 0.0037(11) 0.0013(12)
O18A 0.0273(11) 0.0350(11) 0.0315(12) 0.0022(8) 0.0174(9) 0.0044(9)
N1B 0.0188(12) 0.0366(13) 0.0321(14) 0.0001(10) 0.0051(10) 0.0034(11)
C2B 0.0238(14) 0.0280(15) 0.0273(16) 0.0035(12) 0.0046(12) 0.0051(12)
C3B 0.0231(14) 0.0307(15) 0.0242(15) 0.0024(12) 0.0084(12) 0.0046(12)
C4B 0.0218(14) 0.0336(16) 0.0225(14) 0.0007(11) 0.0085(11) 0.0027(12)
C5B 0.0293(16) 0.0405(17) 0.0294(16) 0.0020(14) 0.0065(13) 0.0008(14)
C6B 0.048(2) 0.0311(16) 0.0385(19) -0.0018(15) 0.0148(16) -0.0031(14)
C7B 0.050(2) 0.0367(17) 0.0343(18) 0.0146(15) 0.0168(16) 0.0059(15)
C8B 0.0318(16) 0.0392(17) 0.0311(17) 0.0118(14) 0.0121(14) 0.0081(14)
C9B 0.0262(15) 0.0358(17) 0.0242(15) 0.0025(13) 0.0103(12) 0.0054(13)
C10B 0.0201(14) 0.0367(16) 0.0238(15) 0.0005(12) 0.0081(11) 0.0034(13)
C11B 0.0200(14) 0.0354(16) 0.0250(15) 0.0042(12) 0.0063(11) 0.0016(13)
N12B 0.0223(12) 0.0349(14) 0.0331(14) 0.0041(10) 0.0034(11) -0.0063(12)
C13B 0.0262(15) 0.0354(16) 0.050(2) -0.0022(13) 0.0125(14) -0.0036(15)
C14B 0.0287(16) 0.0427(18) 0.0403(19) 0.0037(14) 0.0145(14) 0.0035(15)
C15B 0.0216(15) 0.0386(16) 0.0335(17) 0.0078(12) 0.0108(13) 0.0026(13)
C16B 0.0277(16) 0.0418(18) 0.0347(17) 0.0047(13) 0.0101(13) -0.0044(14)
C17B 0.0323(17) 0.0456(18) 0.0331(18) 0.0064(14) 0.0041(14) -0.0096(15)
C18B 0.0222(14) 0.0410(17) 0.0230(15) 0.0004(13) 0.0093(12) -0.0011(14)
O18B 0.0201(10) 0.0481(12) 0.0356(12) 0.0014(9) 0.0020(9) -0.0053(10)

loop_
_atom_type_symbol
_atom_type_description
_atom_type_scat_dispersion_real
_atom_type_scat_dispersion_imag
_atom_type_scat_source
C C .0033 .0016 'International Tables Vol C Tables 4.2.6.8 and 6.1.1.4'
H H .0000 .0000 'International Tables Vol C Tables 4.2.6.8 and 6.1.1.4'
N N .0061 .0033 'International Tables Vol C Tables 4.2.6.8 and 6.1.1.4'
O O .0106 .0060 'International Tables Vol C Tables 4.2.6.8 and 6.1.1.4'

loop_
_geom_angle_atom_site_label_1
_geom_angle_atom_site_label_2
_geom_angle_atom_site_label_3
_geom_angle
_geom_angle_publ_flag
C2A N1A C9A 109.7(2) ?
C2A N1A H1A 125.2 ?
C9A N1A H1A 125.2 ?
N1A C2A C3A 110.5(2) ?
N1A C2A H2A 124.8 ?
C3A C2A H2A 124.8 ?
C2A C3A C10A 128.2(2) y
C2A C3A C4A 105.6(2) ?
C10A C3A C4A 126.1(2) ?
C5A C4A C9A 118.2(2) ?
C5A C4A C3A 135.1(2) ?
C9A C4A C3A 106.7(2) ?
C6A C5A C4A 119.7(3) ?
C6A C5A H5A 120.1 ?
C4A C5A H5A 120.1 ?
C5A C6A C7A 120.7(3) ?
C5A C6A H6A 119.6 ?
C7A C6A H6A 119.6 ?
C8A C7A C6A 121.3(3) ?
C8A C7A H7A 119.4 ?
C6A C7A H7A 119.4 ?
C7A C8A C9A 117.6(3) ?
C7A C8A H8A 121.2 ?
C9A C8A H8A 121.2 ?
N1A C9A C8A 130.0(2) ?
N1A C9A C4A 107.6(2) ?
C8A C9A C4A 122.5(2) ?
C11A C10A C3A 128.8(2) y
C11A C10A H10A 115.6 ?
C3A C10A H10A 115.6 ?
C10A C11A N12A 123.9(2) y
C10A C11A C18A 122.3(2) y
N12A C11A C18A 113.6(2) y
C11A N12A C17A 107.9(2) ?
C11A N12A C13A 108.5(2) ?
C17A N12A C13A 108.6(2) ?
N12A C13A C14A 111.3(2) ?
N12A C13A H13A 109.4 ?
C14A C13A H13A 109.4 ?
N12A C13A H13B 109.4 ?
C14A C13A H13B 109.4 ?
H13A C13A H13B 108.0 ?
C15A C14A C13A 108.5(2) ?
C15A C14A H14A 110.0 ?
C13A C14A H14A 110.0 ?
C15A C14A H14B 110.0 ?
C13A C14A H14B 110.0 ?
H14A C14A H14B 108.4 ?
C18A C15A C14A 107.5(2) ?
C18A C15A C16A 108.1(2) ?
C14A C15A C16A 108.5(2) ?
C18A C15A H15A 110.9 ?
C14A C15A H15A 110.9 ?
C16A C15A H15A 110.9 ?
C15A C16A C17A 107.8(2) ?
C15A C16A H16A 110.2 ?
C17A C16A H16A 110.2 ?
C15A C16A H16B 110.2 ?
C17A C16A H16B 110.2 ?
H16A C16A H16B 108.5 ?
N12A C17A C16A 112.6(2) y
N12A C17A H17A 109.1 ?
C16A C17A H17A 109.1 ?
N12A C17A H17B 109.1 ?
C16A C17A H17B 109.1 ?
H17A C17A H17B 107.8 ?
O18A C18A C11A 124.9(2) ?
O18A C18A C15A 124.3(2) ?
C11A C18A C15A 110.7(2) ?
C2B N1B C9B 109.3(2) ?
C2B N1B H1B 125.3 ?
C9B N1B H1B 125.3 ?
N1B C2B C3B 110.3(2) ?
N1B C2B H2B 124.9 ?
C3B C2B H2B 124.9 ?
C2B C3B C10B 129.5(3) y
C2B C3B C4B 105.6(2) ?
C10B C3B C4B 124.8(2) ?
C5B C4B C9B 119.0(3) ?
C5B C4B C3B 133.7(3) ?
C9B C4B C3B 107.3(2) ?
C6B C5B C4B 118.8(3) ?
C6B C5B H5B 120.6 ?
C4B C5B H5B 120.6 ?
C5B C6B C7B 121.3(3) ?
C5B C6B H6B 119.3 ?
C7B C6B H6B 119.3 ?
C8B C7B C6B 121.2(3) ?
C8B C7B H7B 119.4 ?
C6B C7B H7B 119.4 ?
C7B C8B C9B 117.5(3) ?
C7B C8B H8B 121.3 ?
C9B C8B H8B 121.3 ?
N1B C9B C8B 130.3(3) ?
N1B C9B C4B 107.5(2) ?
C8B C9B C4B 122.2(3) ?
C11B C10B C3B 129.3(3) y
C11B C10B H10B 115.4 ?
C3B C10B H10B 115.4 ?
C10B C11B N12B 124.0(2) y
C10B C11B C18B 121.7(3) y
N12B C11B C18B 114.1(2) y
C11B N12B C17B 108.4(2) ?
C11B N12B C13B 107.8(2) ?
C17B N12B C13B 108.7(2) ?
N12B C13B C14B 111.9(2) ?
N12B C13B H13C 109.2 ?
C14B C13B H13C 109.2 ?
N12B C13B H13D 109.2 ?
C14B C13B H13D 109.2 ?
H13C C13B H13D 107.9 ?
C15B C14B C13B 108.6(2) ?
C15B C14B H14C 110.0 ?
C13B C14B H14C 110.0 ?
C15B C14B H14D 110.0 ?
C13B C14B H14D 110.0 ?
H14C C14B H14D 108.3 ?
C18B C15B C16B 106.7(2) ?
C18B C15B C14B 108.4(2) ?
C16B C15B C14B 108.3(2) ?
C18B C15B H15B 111.1 ?
C16B C15B H15B 111.1 ?
C14B C15B H15B 111.1 ?
C15B C16B C17B 108.5(2) ?
C15B C16B H16C 110.0 ?
C17B C16B H16C 110.0 ?
C15B C16B H16D 110.0 ?
C17B C16B H16D 110.0 ?
H16C C16B H16D 108.4 ?
N12B C17B C16B 111.8(2) y
N12B C17B H17C 109.3 ?
C16B C17B H17C 109.3 ?
N12B C17B H17D 109.3 ?
C16B C17B H17D 109.3 ?
H17C C17B H17D 107.9 ?
O18B C18B C11B 125.2(3) ?
O18B C18B C15B 124.6(3) ?
C11B C18B C15B 110.2(2) ?

loop_
_geom_bond_atom_site_label_1
_geom_bond_atom_site_label_2
_geom_bond_site_symmetry_2
_geom_bond_distance
_geom_bond_publ_flag
N1A C2A . 1.351(3) ?
N1A C9A . 1.379(3) ?
N1A H1A . 0.8800 ?
C2A C3A . 1.388(4) y
C2A H2A . 0.9500 ?
C3A C10A . 1.431(4) y
C3A C4A . 1.451(3) ?
C4A C5A . 1.391(4) ?
C4A C9A . 1.415(3) ?
C5A C6A . 1.380(4) ?
C5A H5A . 0.9500 ?
C6A C7A . 1.402(4) ?
C6A H6A . 0.9500 ?
C7A C8A . 1.374(4) ?
C7A H7A . 0.9500 ?
C8A C9A . 1.390(4) ?
C8A H8A . 0.9500 ?
C10A C11A . 1.351(3) y
C10A H10A . 0.9500 ?
C11A N12A . 1.446(3) ?
C11A C18A . 1.466(4) y
N12A C17A . 1.472(4) ?
N12A C13A . 1.489(3) ?
C13A C14A . 1.554(4) ?
C13A H13A . 0.9900 ?
C13A H13B . 0.9900 ?
C14A C15A . 1.529(4) ?
C14A H14A . 0.9900 ?
C14A H14B . 0.9900 ?
C15A C18A . 1.512(3) ?
C15A C16A . 1.536(4) ?
C15A H15A . 1.0000 ?
C16A C17A . 1.545(4) ?
C16A H16A . 0.9900 ?
C16A H16B . 0.9900 ?
C17A H17A . 0.9900 ?
C17A H17B . 0.9900 ?
C18A O18A . 1.236(3) y
N1B C2B . 1.360(3) ?
N1B C9B . 1.379(3) ?
N1B H1B . 0.8800 ?
C2B C3B . 1.384(4) y
C2B H2B . 0.9500 ?
C3B C10B . 1.436(4) y
C3B C4B . 1.444(4) ?
C4B C5B . 1.399(4) ?
C4B C9B . 1.408(4) ?
C5B C6B . 1.379(4) ?
C5B H5B . 0.9500 ?
C6B C7B . 1.397(5) ?
C6B H6B . 0.9500 ?
C7B C8B . 1.382(4) ?
C7B H7B . 0.9500 ?
C8B C9B . 1.391(4) ?
C8B H8B . 0.9500 ?
C10B C11B . 1.343(4) y
C10B H10B . 0.9500 ?
C11B N12B . 1.446(4) ?
C11B C18B . 1.477(4) y
N12B C17B . 1.478(4) ?
N12B C13B . 1.479(4) ?
C13B C14B . 1.548(4) ?
C13B H13C . 0.9900 ?
C13B H13D . 0.9900 ?
C14B C15B . 1.539(4) ?
C14B H14C . 0.9900 ?
C14B H14D . 0.9900 ?
C15B C18B . 1.515(4) ?
C15B C16B . 1.531(4) ?
C15B H15B . 1.0000 ?
C16B C17B . 1.556(4) ?
C16B H16C . 0.9900 ?
C16B H16D . 0.9900 ?
C17B H17C . 0.9900 ?
C17B H17D . 0.9900 ?
C18B O18B . 1.224(3) y

loop_
_geom_hbond_atom_site_label_D
_geom_hbond_atom_site_label_H
_geom_hbond_atom_site_label_A
_geom_hbond_site_symmetry_A
_geom_hbond_distance_DH
_geom_hbond_distance_HA
_geom_hbond_distance_DA
_geom_hbond_angle_DHA
N1A H1A O18A 2_664 0.88 1.94 2.812(3) 174.0
N1B H1B O18B 4_364 0.88 2.01 2.872(3) 166.4

loop_
_geom_torsion_atom_site_label_1
_geom_torsion_atom_site_label_2
_geom_torsion_atom_site_label_3
_geom_torsion_atom_site_label_4
_geom_torsion
_geom_torsion_publ_flag
C9A N1A C2A C3A 0.2(3) ?
N1A C2A C3A C10A 176.6(2) ?
N1A C2A C3A C4A -0.7(3) ?
C2A C3A C4A C5A -178.4(3) ?
C10A C3A C4A C5A 4.2(5) ?
C2A C3A C4A C9A 1.0(3) ?
C10A C3A C4A C9A -176.4(2) ?
C9A C4A C5A C6A 0.6(4) ?
C3A C4A C5A C6A 179.9(3) ?
C4A C5A C6A C7A 0.1(4) ?
C5A C6A C7A C8A 0.1(4) ?
C6A C7A C8A C9A -1.0(4) ?
C2A N1A C9A C8A -179.4(3) ?
C2A N1A C9A C4A 0.5(3) ?
C7A C8A C9A N1A -178.4(3) ?
C7A C8A C9A C4A 1.7(4) ?
C5A C4A C9A N1A 178.6(2) ?
C3A C4A C9A N1A -0.9(3) ?
C5A C4A C9A C8A -1.5(4) ?
C3A C4A C9A C8A 179.0(2) ?
C2A C3A C10A C11A -1.8(5) y
C4A C3A C10A C11A 175.0(3) ?
C3A C10A C11A N12A 2.0(4) ?
C3A C10A C11A C18A -173.1(3) ?
C10A C11A N12A C17A -115.5(3) ?
C18A C11A N12A C17A 60.0(3) ?
C10A C11A N12A C13A 127.0(3) ?
C18A C11A N12A C13A -57.4(3) ?
C11A N12A C13A C14A 58.4(3) ?
C17A N12A C13A C14A -58.6(3) ?
N12A C13A C14A C15A -1.1(3) ?
C13A C14A C15A C18A -56.3(3) ?
C13A C14A C15A C16A 60.3(3) ?
C18A C15A C16A C17A 56.9(3) ?
C14A C15A C16A C17A -59.3(3) ?
C11A N12A C17A C16A -57.5(3) ?
C13A N12A C17A C16A 59.9(3) ?
C15A C16A C17A N12A -0.7(3) ?
C10A C11A C18A O18A -6.3(4) y
N12A C11A C18A O18A 178.1(2) ?
C10A C11A C18A C15A 173.4(2) ?
N12A C11A C18A C15A -2.2(3) ?
C14A C15A C18A O18A -120.3(3) ?
C16A C15A C18A O18A 122.8(3) ?
C14A C15A C18A C11A 59.9(3) ?
C16A C15A C18A C11A -56.9(3) ?
C9B N1B C2B C3B 0.6(3) ?
N1B C2B C3B C10B 176.4(3) ?
N1B C2B C3B C4B -1.0(3) ?
C2B C3B C4B C5B -177.7(3) ?
C10B C3B C4B C5B 4.7(5) ?
C2B C3B C4B C9B 1.0(3) ?
C10B C3B C4B C9B -176.6(2) ?
C9B C4B C5B C6B 0.2(4) ?
C3B C4B C5B C6B 178.8(3) ?
C4B C5B C6B C7B 1.3(5) ?
C5B C6B C7B C8B -1.4(5) ?
C6B C7B C8B C9B -0.1(4) ?
C2B N1B C9B C8B 180.0(3) ?
C2B N1B C9B C4B 0.1(3) ?
C7B C8B C9B N1B -178.3(3) ?
C7B C8B C9B C4B 1.6(4) ?
C5B C4B C9B N1B 178.3(2) ?
C3B C4B C9B N1B -0.7(3) ?
C5B C4B C9B C8B -1.6(4) ?
C3B C4B C9B C8B 179.4(3) ?
C2B C3B C10B C11B 2.4(5) y
C4B C3B C10B C11B 179.4(3) ?
C3B C10B C11B N12B 2.1(5) ?
C3B C10B C11B C18B -172.9(3) ?
C10B C11B N12B C17B 127.4(3) ?
C18B C11B N12B C17B -57.3(3) ?
C10B C11B N12B C13B -115.1(3) ?
C18B C11B N12B C13B 60.2(3) ?
C11B N12B C13B C14B -58.1(3) ?
C17B N12B C13B C14B 59.1(3) ?
N12B C13B C14B C15B 0.6(3) ?
C13B C14B C15B C18B 56.0(3) ?
C13B C14B C15B C16B -59.4(3) ?
C18B C15B C16B C17B -58.0(3) ?
C14B C15B C16B C17B 58.6(3) ?
C11B N12B C17B C16B 57.0(3) ?
C13B N12B C17B C16B -59.9(3) ?
C15B C16B C17B N12B 0.6(3) ?
C10B C11B C18B O18B -6.2(4) y
N12B C11B C18B O18B 178.4(3) ?
C10B C11B C18B C15B 173.3(3) ?
N12B C11B C18B C15B -2.1(3) ?
C16B C15B C18B O18B -120.3(3) ?
C14B C15B C18B O18B 123.2(3) ?
C16B C15B C18B C11B 60.1(3) ?
C14B C15B C18B C11B -56.4(3) ?

loop_
_cod_related_entry_id
_cod_related_entry_database
_cod_related_entry_code
1 ChemSpider 21107515
